data_1572118
loop_
_publ_author_name
'Cheng, Hu'
'Lan, Jingbo'
'Yang, Yudong'
'Bin, Zhengyang'

_publ_section_title
;
 Spirobifluorene-fused strategy enables pure-green multiple resonance
 emitters with low efficiency roll-off.
;
_journal_issue 19
_journal_name_full 'Materials horizons'
_journal_page_first 4674
_journal_page_last 4680
_journal_paper_doi 10.1039/d4mh00634h
_journal_volume 11
_journal_year 2024
_chemical_formula_moiety 'C65 H59 B N2'
_chemical_formula_sum 'C65 H59 B N2'
_chemical_formula_weight 879.030
_space_group_crystal_system monoclinic
_space_group_IT_number 14
_space_group_name_Hall '-P 2ybc'
_space_group_name_H-M_alt 'P 1 21/c 1'
_symmetry_Int_Tables_number 14
_audit_creation_date 2024-06-11
_audit_creation_method
;
Olex2 1.5-dev
(compiled 2024.05.30 svn.r93eb12d9 for OlexSys, GUI svn.r6697)
;
_audit_update_record
;
2024-06-20 deposited with the CCDC.	2024-07-04 downloaded from the CCDC.
;
_cell_angle_alpha 90
_cell_angle_beta 93.905(2)
_cell_angle_gamma 90
_cell_formula_units_Z 4
_cell_length_a 11.0508(8)
_cell_length_b 16.0816(11)
_cell_length_c 28.825(2)
_cell_measurement_reflns_used 5372
_cell_measurement_temperature 150(2)
_cell_measurement_theta_max 24.174
_cell_measurement_theta_min 2.474
_cell_volume 5110.7(6)
_computing_cell_refinement 'SAINT V8.40B (?, 2016)'
_computing_data_reduction 'SAINT V8.40B (?, 2016)'
_computing_molecular_graphics 'Olex2 1.5-dev (Dolomanov et al., 2009)'
_computing_publication_material 'Olex2 1.5-dev (Dolomanov et al., 2009)'
_computing_structure_refinement 'olex2.refine 1.5-dev (Bourhis et al., 2015)'
_computing_structure_solution 'SHELXT 2018/2 (Sheldrick, 2018)'
_diffrn_ambient_temperature 150.00
_diffrn_measured_fraction_theta_full 0.9981
_diffrn_measured_fraction_theta_max 0.9981
_diffrn_measurement_device_type 'Bruker APEX-II CCD'
_diffrn_measurement_method '\f and \w scans'
_diffrn_radiation_type 'Mo K\a'
_diffrn_radiation_wavelength 0.71073
_diffrn_reflns_av_R_equivalents 0.1048
_diffrn_reflns_av_unetI/netI 0.1148
_diffrn_reflns_Laue_measured_fraction_full 0.9981
_diffrn_reflns_Laue_measured_fraction_max 0.9981
_diffrn_reflns_limit_h_max 14
_diffrn_reflns_limit_h_min -10
_diffrn_reflns_limit_k_max 20
_diffrn_reflns_limit_k_min -20
_diffrn_reflns_limit_l_max 34
_diffrn_reflns_limit_l_min -37
_diffrn_reflns_number 35062
_diffrn_reflns_point_group_measured_fraction_full 0.9981
_diffrn_reflns_point_group_measured_fraction_max 0.9981
_diffrn_reflns_theta_full 24.9993
_diffrn_reflns_theta_max 25.00
_diffrn_reflns_theta_min 2.24
_exptl_absorpt_coefficient_mu 0.065
_exptl_absorpt_correction_T_max 0.7456
_exptl_absorpt_correction_T_min 0.6893
_exptl_absorpt_correction_type multi-scan
_exptl_absorpt_process_details
;
SADABS-2016/2 (Bruker,2016/2) was used for absorption correction.
wR2(int) was 0.0775 before and 0.0606 after correction.
The Ratio of minimum to maximum transmission is 0.9245.
The \l/2 correction factor is Not present.
;
_exptl_crystal_colour 'clear yellowish yellow'
_exptl_crystal_colour_lustre clear
_exptl_crystal_colour_modifier yellowish
_exptl_crystal_colour_primary yellow
_exptl_crystal_density_diffrn 1.142
_exptl_crystal_description block
_exptl_crystal_F_000 1872.953
_exptl_crystal_size_max 0.17
_exptl_crystal_size_mid 0.13
_exptl_crystal_size_min 0.1
_refine_diff_density_max 0.3047
_refine_diff_density_min -0.3537
_refine_diff_density_rms 0.0755
_refine_ls_d_res_high 0.8409
_refine_ls_d_res_low 9.0933
_refine_ls_extinction_coef 0.0021(4)
_refine_ls_extinction_expression Fc^*^=kFc[1+0.001xFc^2^\l^3^/sin(2\q)]^-1/4^
_refine_ls_goodness_of_fit_ref 1.0913
_refine_ls_hydrogen_treatment constr
_refine_ls_matrix_type full
_refine_ls_number_constraints 120
_refine_ls_number_parameters 688
_refine_ls_number_reflns 8986
_refine_ls_number_restraints 122
_refine_ls_restrained_S_all 1.0833
_refine_ls_R_factor_all 0.1033
_refine_ls_R_factor_gt 0.0527
_refine_ls_shift/su_max 0.0016
_refine_ls_shift/su_mean 0.0000
_refine_ls_structure_factor_coef Fsqd
_refine_ls_weighting_details 'w=1/[\s^2^(Fo^2^)+(0.0337P)^2^+0.0583P] where P=(Fo^2^+2Fc^2^)/3'
_refine_ls_weighting_scheme calc
_refine_ls_wR_factor_gt 0.1090
_refine_ls_wR_factor_ref 0.1371
_reflns_Friedel_coverage 0.0
_reflns_limit_h_max 13
_reflns_limit_h_min -13
_reflns_limit_k_max 19
_reflns_limit_k_min 0
_reflns_limit_l_max 34
_reflns_limit_l_min 0
_reflns_number_gt 5519
_reflns_number_total 8986
_reflns_threshold_expression I>=2u(I)
_cod_data_source_file d4mh00634h2.cif
_cod_data_source_block mo_ch_b57_0m_a
_cod_depositor_comments 'Adding full bibliography for 1572118.cif.'
_cod_database_code 1572118
_olex2_refinement_description
;
1. Fixed Uiso
 At 1.2 times of:
  All C(H) groups
 At 1.5 times of:
  All C(H,H,H) groups
2. Restrained distances
 C55A-C56A \\sim C55A-C54A \\sim C56A-C54A
 with sigma of 0.04
 C65-C24 \\sim C65-C55A \\sim C65-C56A \\sim C65-C54A
 with sigma of 0.02
 C63A-C61A \\sim C63A-C62A \\sim C61A-C62A
 with sigma of 0.04
 C60-C58 \\sim C60-C63A \\sim C60-C61A \\sim C60-C62A
 with sigma of 0.02
3. Rigid body (RIGU) restrains
 C54A, C56A, C65, C55A, C24
 with sigma for 1-2 distances of 0.004 and sigma for 1-3 distances of 0.004
 C60, C58, C62A, C63A, C61A
 with sigma for 1-2 distances of 0.004 and sigma for 1-3 distances of 0.004
 C54, C56, C65, C55
 with sigma for 1-2 distances of 0.004 and sigma for 1-3 distances of 0.004
 C60, C63, C62, C61, C58
 with sigma for 1-2 distances of 0.004 and sigma for 1-3 distances of 0.004
4. Others
 Sof(C63A)=Sof(H63d)=Sof(H63e)=Sof(H63f)=Sof(C61A)=Sof(H61d)=Sof(H61e)=
 Sof(H61f)=Sof(C62A)=Sof(H62d)=Sof(H62e)=Sof(H62f)=1-FVAR(1)
 Sof(C61)=Sof(H61a)=Sof(H61b)=Sof(H61c)=Sof(C62)=Sof(H62a)=Sof(H62b)=Sof(H62c)=
 Sof(C63)=Sof(H63a)=Sof(H63b)=Sof(H63c)=FVAR(1)
 Sof(C55A)=Sof(H55d)=Sof(H55e)=Sof(H55f)=Sof(C56A)=Sof(H56d)=Sof(H56e)=
 Sof(H56f)=Sof(C54A)=Sof(H54d)=Sof(H54e)=Sof(H54f)=1-FVAR(2)
 Sof(C54)=Sof(H54a)=Sof(H54b)=Sof(H54c)=Sof(C55)=Sof(H55a)=Sof(H55b)=Sof(H55c)=
 Sof(C56)=Sof(H56a)=Sof(H56b)=Sof(H56c)=FVAR(2)
5.a Aromatic/amide H refined with riding coordinates:
 C4(H4), C5(H5), C12(H12), C17(H17), C23(H23), C25(H25), C27(H27), C28(H28),
 C31(H31), C36(H36), C37(H37), C38(H38), C39(H39), C43(H43), C44(H44), C45(H45),
  C46(H46), C49(H49), C50(H50), C51(H51), C52(H52), C57(H57), C59(H59)
5.b Idealised Me refined as rotating group:
 C1(H1a,H1b,H1c), C14(H14a,H14b,H14c), C15(H15a,H15b,H15c), C29(H29a,H29b,
 H29c), C30(H30a,H30b,H30c), C54(H54a,H54b,H54c), C55(H55a,H55b,H55c), C56(H56a,
 H56b,H56c), C61(H61a,H61b,H61c), C62(H62a,H62b,H62c), C63(H63a,H63b,H63c),
 C64(H64a,H64b,H64c), C63A(H63d,H63e,H63f), C61A(H61d,H61e,H61f), C62A(H62d,
 H62e,H62f), C55A(H55d,H55e,H55f), C56A(H56d,H56e,H56f), C54A(H54d,H54e,H54f)
;
_olex2_refine_details
;
Refinement using NoSpherA2, an implementation of
NOn-SPHERical Atom-form-factors in Olex2.
Please cite:
F. Kleemiss et al. Chem. Sci. DOI 10.1039/D0SC05526C - 2021
NoSpherA2 implementation of HAR makes use of
tailor-made aspherical atomic form factors calculated
on-the-fly from a Hirshfeld-partitioned electron density (ED) - not from
spherical-atom form factors.

The ED is calculated from a gaussian basis set single determinant SCF
wavefunction - either Hartree-Fock or DFT using selected funtionals
- for a fragment of the crystal.
This fragment can be embedded in an electrostatic crystal field by employing cluster charges
or modelled using implicit solvation models, depending on the software used.
The following options were used:
   SOFTWARE:       ORCA 5.0
   PARTITIONING:   NoSpherA2
   INT ACCURACY:   Normal
   METHOD:         R2SCAN
   BASIS SET:      cc-pVTZ
   CHARGE:         0
   MULTIPLICITY:   1
   DATE:           2024-06-11_11-38-25
;
_olex2_submission_special_instructions 'No special instructions were received'

loop_
_space_group_symop_id
_space_group_symop_operation_xyz
1 x,y,z
2 -x,y+1/2,-z+1/2
3 -x,-y,-z
4 x,-y-1/2,z-1/2

loop_
_atom_site_label
_atom_site_type_symbol
_atom_site_fract_x
_atom_site_fract_y
_atom_site_fract_z
_atom_site_U_iso_or_equiv
_atom_site_adp_type
_atom_site_occupancy
_atom_site_refinement_flags_posn
_atom_site_refinement_flags_adp
_atom_site_refinement_flags_occupancy
_atom_site_disorder_group
N1 N 0.50429(16) 0.81193(10) 0.64808(6) 0.0344(5) Uani 1.000000 . . . .
N2 N 0.44814(17) 0.54303(10) 0.57514(6) 0.0351(5) Uani 1.000000 . . . .
C1 C 0.6507(3) 1.14223(15) 0.75566(9) 0.0594(8) Uani 1.000000 . . . .
H1a H 0.6817(12) 1.0935(6) 0.77916(18) 0.0891(12) Uiso 1.000000 GR . . .
H1b H 0.6833(12) 1.2013(5) 0.7690(3) 0.0891(12) Uiso 1.000000 GR . . .
H1c H 0.5530(3) 1.1427(10) 0.75248(13) 0.0891(12) Uiso 1.000000 GR . . .
C2 C 0.6990(2) 1.12693(13) 0.70782(9) 0.0414(6) Uani 1.000000 . . . .
C3 C 0.6547(2) 1.04123(13) 0.69138(8) 0.0383(6) Uani 1.000000 . . . .
C4 C 0.7297(2) 0.97107(13) 0.69400(8) 0.0408(6) Uani 1.000000 . . . .
H4 H 0.8233(2) 0.97874(13) 0.70710(8) 0.0489(7) Uiso 1.000000 R . . .
C5 C 0.6902(2) 0.89197(13) 0.68061(8) 0.0389(6) Uani 1.000000 . . . .
H5 H 0.7517(2) 0.83946(13) 0.68226(8) 0.0467(7) Uiso 1.000000 R . . .
C6 C 0.5695(2) 0.88258(12) 0.66508(8) 0.0352(5) Uani 1.000000 . . . .
C7 C 0.5362(2) 0.72770(12) 0.64741(8) 0.0332(5) Uani 1.000000 . . . .
C8 C 0.4724(2) 0.67642(12) 0.61350(7) 0.0332(5) Uani 1.000000 . . . .
C9 C 0.5140(2) 0.59349(12) 0.60712(7) 0.0332(5) Uani 1.000000 . . . .
C10 C 0.4584(2) 0.45706(13) 0.56523(8) 0.0366(6) Uani 1.000000 . . . .
C11 C 0.3791(2) 0.43776(13) 0.52650(8) 0.0358(6) Uani 1.000000 . . . .
C12 C 0.3670(2) 0.35657(13) 0.51033(8) 0.0406(6) Uani 1.000000 . . . .
H12 H 0.3061(2) 0.34325(13) 0.48023(8) 0.0488(7) Uiso 1.000000 R . . .
C13 C 0.4323(2) 0.29236(13) 0.53238(9) 0.0436(6) Uani 1.000000 . . . .
C14 C 0.5400(3) 0.15878(16) 0.51539(12) 0.0784(10) Uani 1.000000 . . . .
H14a H 0.5267(3) 0.0947(4) 0.5055(7) 0.1175(15) Uiso 1.000000 GR . . .
H14b H 0.5898(8) 0.1902(8) 0.4898(5) 0.1175(15) Uiso 1.000000 GR . . .
H14c H 0.5902(8) 0.1619(11) 0.5487(2) 0.1175(15) Uiso 1.000000 GR . . .
C15 C 0.6514(3) 1.19491(14) 0.67393(10) 0.0633(8) Uani 1.000000 . . . .
H15a H 0.5538(3) 1.1965(7) 0.6729(5) 0.0950(13) Uiso 1.000000 GR . . .
H15b H 0.6872(13) 1.2543(2) 0.6854(4) 0.0950(13) Uiso 1.000000 GR . . .
H15c H 0.6798(13) 1.1816(6) 0.63969(17) 0.0950(13) Uiso 1.000000 GR . . .
C16 C 0.4934(2) 0.95261(12) 0.66029(8) 0.0349(5) Uani 1.000000 . . . .
C17 C 0.5346(2) 1.03083(13) 0.67404(8) 0.0393(6) Uani 1.000000 . . . .
H17 H 0.4738(2) 1.08369(13) 0.67134(8) 0.0471(7) Uiso 1.000000 R . . .
C18 C 0.3796(2) 0.92522(13) 0.63741(8) 0.0357(5) Uani 1.000000 . . . .
C19 C 0.3937(2) 0.84022(13) 0.62830(7) 0.0340(5) Uani 1.000000 . . . .
C20 C 0.3108(2) 0.79411(13) 0.60080(8) 0.0343(5) Uani 1.000000 . . . .
B21 B 0.3582(2) 0.70929(15) 0.58603(9) 0.0340(6) Uani 1.000000 . . . .
C22 C 0.3073(2) 0.65391(13) 0.54631(8) 0.0356(5) Uani 1.000000 . . . .
C23 C 0.2151(2) 0.67143(14) 0.51144(8) 0.0399(6) Uani 1.000000 . . . .
H23 H 0.1753(2) 0.73300(14) 0.51050(8) 0.0478(7) Uiso 1.000000 R . . .
C24 C 0.1725(2) 0.61392(14) 0.47819(8) 0.0408(6) Uani 1.000000 D U . .
C25 C 0.2224(2) 0.53351(14) 0.47973(8) 0.0415(6) Uani 1.000000 . . . .
H25 H 0.1892(2) 0.48717(14) 0.45475(8) 0.0498(7) Uiso 1.000000 R . . .
C26 C 0.3141(2) 0.51318(13) 0.51316(8) 0.0353(6) Uani 1.000000 . . . .
C27 C 0.5234(2) 0.39352(13) 0.58817(9) 0.0468(7) Uani 1.000000 . . . .
H27 H 0.5841(2) 0.40653(13) 0.61842(9) 0.0562(8) Uiso 1.000000 R . . .
C28 C 0.5088(2) 0.31302(14) 0.57137(9) 0.0514(7) Uani 1.000000 . . . .
H28 H 0.5593(2) 0.26358(14) 0.58938(9) 0.0616(8) Uiso 1.000000 R . . .
C29 C 0.3478(3) 0.15656(17) 0.55540(12) 0.0876(12) Uani 1.000000 . . . .
H29a H 0.2592(7) 0.1840(9) 0.5568(5) 0.1314(17) Uiso 1.000000 GR . . .
H29b H 0.3386(18) 0.0917(3) 0.5466(4) 0.1314(17) Uiso 1.000000 GR . . .
H29c H 0.3971(10) 0.1627(11) 0.58877(18) 0.1314(17) Uiso 1.000000 GR . . .
C30 C 0.3474(3) 0.19060(16) 0.47111(11) 0.0827(11) Uani 1.000000 . . . .
H30a H 0.2553(6) 0.2114(12) 0.4732(2) 0.1240(17) Uiso 1.000000 GR . . .
H30b H 0.3906(11) 0.2271(11) 0.44561(18) 0.1240(17) Uiso 1.000000 GR . . .
H30c H 0.3475(18) 0.1261(3) 0.4611(4) 0.1240(17) Uiso 1.000000 GR . . .
C31 C 0.6198(2) 0.56505(13) 0.63200(8) 0.0366(6) Uani 1.000000 . . . .
H31 H 0.6612(2) 0.50654(13) 0.62329(8) 0.0439(7) Uiso 1.000000 R . . .
C32 C 0.6695(2) 0.61376(13) 0.66778(8) 0.0352(5) Uani 1.000000 . . . .
C33 C 0.7768(2) 0.59159(13) 0.70139(8) 0.0358(6) Uani 1.000000 . . . .
C34 C 0.7650(2) 0.65664(13) 0.73908(8) 0.0372(6) Uani 1.000000 . . . .
C35 C 0.6757(2) 0.71515(13) 0.72539(8) 0.0364(6) Uani 1.000000 . . . .
C36 C 0.6420(2) 0.77484(14) 0.75748(8) 0.0431(6) Uani 1.000000 . . . .
H36 H 0.5702(2) 0.81883(14) 0.74815(8) 0.0517(7) Uiso 1.000000 R . . .
C37 C 0.7020(3) 0.77680(16) 0.80152(9) 0.0552(7) Uani 1.000000 . . . .
H37 H 0.6762(3) 0.82261(16) 0.82655(9) 0.0663(9) Uiso 1.000000 R . . .
C38 C 0.7946(3) 0.72083(16) 0.81385(9) 0.0602(8) Uani 1.000000 . . . .
H38 H 0.8425(3) 0.72472(16) 0.84783(9) 0.0722(9) Uiso 1.000000 R . . .
C39 C 0.8257(2) 0.65984(15) 0.78256(9) 0.0514(7) Uani 1.000000 . . . .
H39 H 0.8966(2) 0.61540(15) 0.79217(9) 0.0617(8) Uiso 1.000000 R . . .
C40 C 0.6240(2) 0.69225(12) 0.67879(7) 0.0335(5) Uani 1.000000 . . . .
C41 C 0.8983(2) 0.59793(14) 0.67983(8) 0.0408(6) Uani 1.000000 . . . .
C42 C 0.9692(2) 0.52766(14) 0.69036(8) 0.0424(6) Uani 1.000000 . . . .
C43 C 1.0844(3) 0.52026(18) 0.67470(10) 0.0606(8) Uani 1.000000 . . . .
H43 H 1.1392(3) 0.46587(18) 0.68325(10) 0.0727(9) Uiso 1.000000 R . . .
C44 C 1.1282(3) 0.5834(2) 0.64797(12) 0.0796(9) Uani 1.000000 . . . .
H44 H 1.2180(3) 0.5784(2) 0.63526(12) 0.0956(11) Uiso 1.000000 R . . .
C45 C 1.0578(3) 0.6531(2) 0.63737(12) 0.0860(11) Uani 1.000000 . . . .
H45 H 1.0932(3) 0.7020(2) 0.61637(12) 0.1033(13) Uiso 1.000000 R . . .
C46 C 0.9423(3) 0.66109(17) 0.65327(11) 0.0680(9) Uani 1.000000 . . . .
H46 H 0.8880(3) 0.71583(17) 0.64498(11) 0.0816(10) Uiso 1.000000 R . . .
C47 C 0.8986(2) 0.47011(13) 0.71711(8) 0.0401(6) Uani 1.000000 . . . .
C48 C 0.7838(2) 0.50443(13) 0.72124(8) 0.0371(6) Uani 1.000000 . . . .
C49 C 0.6959(3) 0.46049(14) 0.74333(8) 0.0491(7) Uani 1.000000 . . . .
H49 H 0.6059(3) 0.48602(14) 0.74575(8) 0.0589(8) Uiso 1.000000 R . . .
C50 C 0.7259(3) 0.38334(15) 0.76219(9) 0.0622(8) Uani 1.000000 . . . .
H50 H 0.6580(3) 0.34784(15) 0.77897(9) 0.0746(10) Uiso 1.000000 R . . .
C51 C 0.8413(3) 0.35102(15) 0.75990(9) 0.0610(8) Uani 1.000000 . . . .
H51 H 0.8635(3) 0.29177(15) 0.77619(9) 0.0731(10) Uiso 1.000000 R . . .
C52 C 0.9295(3) 0.39343(15) 0.73698(9) 0.0548(7) Uani 1.000000 . . . .
H52 H 1.0193(3) 0.36755(15) 0.73468(9) 0.0657(9) Uiso 1.000000 R . . .
C53 C 0.3566(2) 0.57455(13) 0.54471(8) 0.0350(5) Uani 1.000000 . . . .
C54 C 0.1218(4) 0.6285(3) 0.39286(12) 0.0675(13) Uani 0.809(7) . U P 1
H54a H 0.0526(7) 0.6462(14) 0.36663(13) 0.101(2) Uiso 0.809(7) GR . P 1
H54b H 0.1995(12) 0.6684(11) 0.3907(3) 0.101(2) Uiso 0.809(7) GR . P 1
H54c H 0.148(2) 0.5649(4) 0.3874(3) 0.101(2) Uiso 0.809(7) GR . P 1
C55 C 0.0286(5) 0.7273(3) 0.44511(17) 0.094(2) Uani 0.809(7) . U P 1
H55a H 0.1037(8) 0.7690(3) 0.4416(12) 0.142(3) Uiso 0.809(7) GR . P 1
H55b H -0.041(2) 0.7396(7) 0.4180(7) 0.142(3) Uiso 0.809(7) GR . P 1
H55c H -0.008(3) 0.7366(6) 0.4785(5) 0.142(3) Uiso 0.809(7) GR . P 1
C56 C -0.0359(4) 0.5804(3) 0.4442(2) 0.0874(17) Uani 0.809(7) . U P 1
H56a H -0.0705(16) 0.5859(13) 0.4781(4) 0.131(3) Uiso 0.809(7) GR . P 1
H56b H -0.1054(11) 0.5977(12) 0.4180(7) 0.131(3) Uiso 0.809(7) GR . P 1
H56c H -0.0088(7) 0.5170(4) 0.4387(10) 0.131(3) Uiso 0.809(7) GR . P 1
C57 C 0.2014(2) 0.83546(13) 0.58795(8) 0.0367(6) Uani 1.000000 . . . .
H57 H 0.1323(2) 0.80220(13) 0.56691(8) 0.0440(7) Uiso 1.000000 R . . .
C58 C 0.1772(2) 0.91710(13) 0.60090(8) 0.0366(6) Uani 1.000000 D U . .
C59 C 0.2701(2) 0.96312(13) 0.62444(8) 0.0382(6) Uani 1.000000 . . . .
H59 H 0.2561(2) 1.02807(13) 0.63243(8) 0.0458(7) Uiso 1.000000 R . . .
C60 C 0.0510(2) 0.95369(14) 0.59130(9) 0.0445(6) Uani 1.000000 D U . .
C61 C -0.0124(5) 0.9484(5) 0.6370(2) 0.099(2) Uani 0.720(9) . U P 1
H61a H -0.0976(16) 0.9810(19) 0.6332(5) 0.148(4) Uiso 0.720(9) GR . P 1
H61b H -0.029(3) 0.8841(5) 0.6451(7) 0.148(4) Uiso 0.720(9) GR . P 1
H61c H 0.0444(15) 0.976(2) 0.6646(3) 0.148(4) Uiso 0.720(9) GR . P 1
C62 C -0.0241(5) 0.9086(4) 0.5542(3) 0.087(2) Uani 0.720(9) . U P 1
H62a H 0.0246(13) 0.9055(18) 0.5231(4) 0.130(3) Uiso 0.720(9) GR . P 1
H62b H -0.043(3) 0.8465(8) 0.5658(5) 0.130(3) Uiso 0.720(9) GR . P 1
H62c H -0.1083(13) 0.9412(12) 0.5468(9) 0.130(3) Uiso 0.720(9) GR . P 1
C63 C 0.0552(5) 1.0464(2) 0.5799(3) 0.0729(18) Uani 0.720(9) . U P 1
H63a H 0.102(2) 1.0791(4) 0.6083(5) 0.109(3) Uiso 0.720(9) GR . P 1
H63b H 0.102(2) 1.0554(3) 0.5487(6) 0.109(3) Uiso 0.720(9) GR . P 1
H63c H -0.0359(5) 1.0701(5) 0.5746(11) 0.109(3) Uiso 0.720(9) GR . P 1
C64 C 0.8380(2) 1.13267(14) 0.71127(10) 0.0546(7) Uani 1.000000 . . . .
H64a H 0.8651(2) 1.1954(3) 0.7200(5) 0.0819(11) Uiso 1.000000 GR . . .
H64b H 0.8745(2) 1.0909(7) 0.7379(4) 0.0819(11) Uiso 1.000000 GR . . .
H64c H 0.8718(2) 1.1158(9) 0.67840(18) 0.0819(11) Uiso 1.000000 GR . . .
C66 C 0.4167(3) 0.20086(14) 0.51858(10) 0.0514(7) Uani 1.000000 . . . .
C65 C 0.0723(2) 0.63704(16) 0.44126(9) 0.0521(7) Uani 1.000000 D U . .
C63A C 0.0318(13) 1.0370(8) 0.6093(8) 0.089(5) Uani 0.280(9) D U P 2
H63d H 0.049(8) 1.0370(15) 0.6465(8) 0.133(7) Uiso 0.280(9) GR . P 2
H63e H 0.093(6) 1.0799(13) 0.594(2) 0.133(7) Uiso 0.280(9) GR . P 2
H63f H -0.061(3) 1.056(2) 0.601(3) 0.133(7) Uiso 0.280(9) GR . P 2
C61A C -0.0439(10) 0.8980(8) 0.6141(5) 0.069(4) Uani 0.280(9) D U P 2
H61d H -0.016(3) 0.889(4) 0.6503(8) 0.103(6) Uiso 0.280(9) GR . P 2
H61e H -0.1313(17) 0.928(2) 0.611(2) 0.103(6) Uiso 0.280(9) GR . P 2
H61f H -0.049(5) 0.8386(18) 0.5968(17) 0.103(6) Uiso 0.280(9) GR . P 2
C62A C 0.0174(15) 0.9463(12) 0.5386(4) 0.086(5) Uani 0.280(9) D U P 2
H62d H 0.071(5) 0.990(4) 0.5202(5) 0.129(7) Uiso 0.280(9) GR . P 2
H62e H 0.035(7) 0.8840(18) 0.5273(7) 0.129(7) Uiso 0.280(9) GR . P 2
H62f H -0.077(2) 0.960(5) 0.5316(5) 0.129(7) Uiso 0.280(9) GR . P 2
C55A C -0.0340(13) 0.6786(11) 0.4673(6) 0.064(5) Uani 0.191(7) D U P 2
H55d H -0.004(3) 0.737(3) 0.482(3) 0.097(7) Uiso 0.191(7) GR . P 2
H55e H -0.111(3) 0.688(5) 0.4431(9) 0.097(7) Uiso 0.191(7) GR . P 2
H55f H -0.059(6) 0.638(3) 0.495(2) 0.097(7) Uiso 0.191(7) GR . P 2
C56A C 0.0056(18) 0.5561(10) 0.4244(7) 0.069(5) Uani 0.191(7) D U P 2
H56d H -0.075(6) 0.5722(10) 0.403(3) 0.104(7) Uiso 0.191(7) GR . P 2
H56e H 0.065(4) 0.519(4) 0.404(3) 0.104(7) Uiso 0.191(7) GR . P 2
H56f H -0.019(9) 0.521(3) 0.4540(7) 0.104(7) Uiso 0.191(7) GR . P 2
C54A C 0.1222(17) 0.6904(15) 0.4060(7) 0.096(6) Uani 0.191(7) D U P 2
H54d H 0.196(8) 0.659(4) 0.391(4) 0.144(9) Uiso 0.191(7) GR . P 2
H54e H 0.052(4) 0.704(7) 0.379(3) 0.144(9) Uiso 0.191(7) GR . P 2
H54f H 0.155(12) 0.747(4) 0.4219(12) 0.144(9) Uiso 0.191(7) GR . P 2

loop_
_atom_site_aniso_label
_atom_site_aniso_U_11
_atom_site_aniso_U_22
_atom_site_aniso_U_33
_atom_site_aniso_U_12
_atom_site_aniso_U_13
_atom_site_aniso_U_23
N1 0.0317(11) 0.0321(10) 0.0384(11) -0.0015(9) -0.0036(9) -0.0024(8)
N2 0.0358(12) 0.0335(10) 0.0350(11) -0.0019(9) -0.0042(9) -0.0030(8)
C1 0.059(2) 0.0535(16) 0.0658(19) -0.0056(14) 0.0056(15) -0.0164(14)
C2 0.0374(15) 0.0329(12) 0.0527(16) -0.0010(11) -0.0043(12) -0.0022(11)
C3 0.0321(14) 0.0335(12) 0.0486(15) -0.0026(11) -0.0031(11) -0.0037(11)
C4 0.0305(14) 0.0353(13) 0.0557(16) -0.0032(11) -0.0031(11) -0.0026(11)
C5 0.0304(14) 0.0312(12) 0.0545(15) 0.0001(11) -0.0017(11) -0.0029(11)
C6 0.0282(13) 0.0335(12) 0.0437(14) -0.0019(11) 0.0004(11) -0.0006(10)
C7 0.0306(13) 0.0329(12) 0.0353(13) -0.0002(10) -0.0029(10) -0.0036(10)
C8 0.0311(13) 0.0323(12) 0.0355(13) 0.0000(10) -0.0031(10) -0.0015(10)
C9 0.0340(14) 0.0312(12) 0.0339(13) -0.0026(10) -0.0011(11) -0.0018(10)
C10 0.0368(14) 0.0335(12) 0.0389(14) -0.0022(11) -0.0020(11) -0.0001(10)
C11 0.0373(14) 0.0344(12) 0.0353(13) -0.0061(11) -0.0012(11) -0.0027(10)
C12 0.0435(16) 0.0364(13) 0.0418(15) -0.0077(11) 0.0009(12) -0.0040(11)
C13 0.0484(16) 0.0340(13) 0.0486(16) -0.0036(12) 0.0040(13) -0.0025(11)
C14 0.087(3) 0.0478(16) 0.102(3) 0.0018(16) 0.018(2) -0.0166(16)
C15 0.068(2) 0.0397(14) 0.080(2) -0.0103(14) -0.0145(16) 0.0099(14)
C16 0.0300(13) 0.0321(12) 0.0422(14) -0.0037(10) 0.0005(11) -0.0039(10)
C17 0.0331(14) 0.0313(12) 0.0530(15) -0.0005(11) -0.0000(12) -0.0050(11)
C18 0.0306(14) 0.0336(12) 0.0426(14) -0.0021(10) 0.0001(11) -0.0027(10)
C19 0.0294(13) 0.0346(12) 0.0376(13) -0.0024(10) -0.0015(11) -0.0025(10)
C20 0.0308(14) 0.0333(12) 0.0382(13) -0.0017(10) -0.0012(11) -0.0021(10)
B21 0.0337(16) 0.0323(13) 0.0353(15) -0.0024(12) -0.0031(12) -0.0051(11)
C22 0.0316(14) 0.0383(13) 0.0360(14) 0.0006(11) -0.0044(11) -0.0039(10)
C23 0.0381(15) 0.0411(13) 0.0391(14) 0.0028(11) -0.0061(11) -0.0053(11)
C24 0.0373(14) 0.0469(14) 0.0371(14) 0.0030(11) -0.0055(10) -0.0078(11)
C25 0.0402(15) 0.0461(14) 0.0370(14) -0.0030(12) -0.0060(11) -0.0068(11)
C26 0.0338(14) 0.0368(12) 0.0346(13) -0.0029(11) -0.0022(11) -0.0034(10)
C27 0.0549(17) 0.0352(13) 0.0482(16) -0.0002(12) -0.0125(13) -0.0023(12)
C28 0.0598(19) 0.0334(13) 0.0588(18) -0.0011(12) -0.0106(14) 0.0020(12)
C29 0.115(3) 0.0529(17) 0.099(3) -0.0328(19) 0.039(2) 0.0002(17)
C30 0.120(3) 0.0429(16) 0.081(2) -0.0205(17) -0.018(2) -0.0134(15)
C31 0.0352(14) 0.0334(12) 0.0402(14) 0.0011(11) -0.0049(11) -0.0056(10)
C32 0.0321(14) 0.0340(12) 0.0388(14) -0.0019(10) -0.0033(11) -0.0030(10)
C33 0.0322(14) 0.0347(12) 0.0393(14) -0.0013(10) -0.0047(11) 0.0017(10)
C34 0.0371(14) 0.0358(12) 0.0372(14) -0.0015(11) -0.0083(11) -0.0012(10)
C35 0.0362(14) 0.0361(12) 0.0359(14) -0.0040(11) -0.0051(11) -0.0025(10)
C36 0.0447(16) 0.0409(13) 0.0426(15) -0.0003(11) -0.0044(12) -0.0069(11)
C37 0.067(2) 0.0566(16) 0.0409(16) 0.0023(14) -0.0074(14) -0.0134(13)
C38 0.072(2) 0.0609(16) 0.0448(17) 0.0066(15) -0.0200(15) -0.0119(14)
C39 0.0553(18) 0.0518(15) 0.0442(16) 0.0048(13) -0.0189(13) -0.0052(13)
C40 0.0307(13) 0.0338(12) 0.0350(13) 0.0002(10) -0.0038(10) -0.0026(10)
C41 0.0339(14) 0.0459(14) 0.0424(15) -0.0081(12) 0.0023(11) 0.0033(11)
C42 0.0328(15) 0.0519(15) 0.0420(14) 0.0007(12) -0.0011(12) -0.0083(12)
C43 0.0390(17) 0.0759(19) 0.0668(19) -0.0022(15) 0.0034(14) -0.0126(16)
C44 0.047(2) 0.110(3) 0.085(2) -0.016(2) 0.0231(18) -0.003(2)
C45 0.068(3) 0.094(2) 0.099(3) -0.026(2) 0.028(2) 0.023(2)
C46 0.061(2) 0.0641(18) 0.080(2) -0.0147(16) 0.0109(17) 0.0254(16)
C47 0.0447(16) 0.0371(13) 0.0374(14) 0.0020(12) -0.0049(11) -0.0021(11)
C48 0.0392(15) 0.0363(12) 0.0353(13) -0.0020(11) 0.0002(11) -0.0008(10)
C49 0.0575(18) 0.0416(14) 0.0496(16) -0.0087(13) 0.0135(13) -0.0023(12)
C50 0.097(3) 0.0366(15) 0.0543(18) -0.0112(16) 0.0176(17) -0.0013(13)
C51 0.100(3) 0.0332(14) 0.0480(17) -0.0015(16) -0.0051(17) 0.0019(12)
C52 0.069(2) 0.0414(14) 0.0520(17) 0.0125(14) -0.0102(15) -0.0040(13)
C53 0.0342(14) 0.0359(13) 0.0342(13) -0.0028(11) -0.0022(11) -0.0011(10)
C54 0.070(3) 0.085(3) 0.045(2) 0.004(2) -0.0145(16) 0.0005(18)
C55 0.112(4) 0.078(3) 0.085(3) 0.043(2) -0.055(3) -0.020(2)
C56 0.047(3) 0.131(4) 0.080(4) -0.010(2) -0.018(2) 0.017(3)
C57 0.0319(14) 0.0376(13) 0.0400(14) -0.0002(11) -0.0013(11) -0.0003(10)
C58 0.0317(13) 0.0388(13) 0.0391(14) 0.0017(10) -0.0000(10) -0.0008(10)
C59 0.0325(14) 0.0347(12) 0.0470(14) 0.0017(11) 0.0003(11) -0.0028(11)
C60 0.0334(14) 0.0496(14) 0.0502(15) 0.0035(10) -0.0000(10) 0.0031(11)
C61 0.054(3) 0.155(6) 0.089(4) 0.037(3) 0.023(2) 0.026(3)
C62 0.055(3) 0.067(3) 0.131(5) 0.015(2) -0.040(3) -0.021(3)
C63 0.054(3) 0.049(2) 0.112(5) 0.0069(17) -0.020(3) 0.017(2)
C64 0.0431(17) 0.0420(14) 0.078(2) -0.0092(12) 0.0002(14) -0.0092(13)
C66 0.0585(19) 0.0334(13) 0.0627(18) -0.0101(13) 0.0081(14) -0.0028(12)
C65 0.0473(17) 0.0605(16) 0.0461(16) 0.0098(11) -0.0141(11) -0.0083(11)
C63A 0.049(7) 0.074(5) 0.143(13) 0.014(3) -0.002(5) -0.029(4)
C61A 0.041(6) 0.091(8) 0.073(8) -0.003(3) -0.002(3) 0.007(4)
C62A 0.075(9) 0.116(12) 0.065(5) 0.032(5) -0.011(3) 0.000(3)
C55A 0.046(7) 0.076(10) 0.069(9) 0.014(4) -0.013(3) -0.005(5)
C56A 0.054(10) 0.087(7) 0.063(11) 0.006(4) -0.021(5) -0.017(4)
C54A 0.071(10) 0.138(12) 0.076(9) -0.000(5) -0.015(4) 0.034(5)

loop_
_atom_type_symbol
_atom_type_scat_dispersion_real
_atom_type_scat_dispersion_imag
_atom_type_scat_source
_atom_type_scat_dispersion_source
B 0.00156 0.00068 'NoSpherA2: Chem.Sci. 2021, DOI:10.1039/D0SC05526C' 'Brennan, Cowan, Rev. Sci. Instrum., 1992, 63, 850'
C 0.00313 0.00162 'NoSpherA2: Chem.Sci. 2021, DOI:10.1039/D0SC05526C' 'Brennan, Cowan, Rev. Sci. Instrum., 1992, 63, 850'
H 0.00000 0.00000 'NoSpherA2: Chem.Sci. 2021, DOI:10.1039/D0SC05526C' 'Brennan, Cowan, Rev. Sci. Instrum., 1992, 63, 850'
N 0.00612 0.00332 'NoSpherA2: Chem.Sci. 2021, DOI:10.1039/D0SC05526C' 'Brennan, Cowan, Rev. Sci. Instrum., 1992, 63, 850'

loop_
_geom_angle_atom_site_label_1
_geom_angle_atom_site_label_2
_geom_angle_atom_site_label_3
_geom_angle
_geom_angle_site_symmetry_1
_geom_angle_site_symmetry_3
_geom_angle_publ_flag
C7 N1 C6 131.22(18) . . ?
C19 N1 C6 106.98(16) . . ?
C19 N1 C7 121.76(17) . . ?
C10 N2 C9 130.92(18) . . ?
C53 N2 C9 122.00(17) . . ?
C53 N2 C10 107.05(17) . . ?
H1b C1 H1a 109.5 . . ?
H1c C1 H1a 109.5 . . ?
H1c C1 H1b 109.5 . . ?
C2 C1 H1a 109.5 . . ?
C2 C1 H1b 109.5 . . ?
C2 C1 H1c 109.5 . . ?
C3 C2 C1 107.5(2) . . ?
C15 C2 C1 109.5(2) . . ?
C15 C2 C3 110.88(19) . . ?
C64 C2 C1 109.9(2) . . ?
C64 C2 C3 111.90(19) . . ?
C64 C2 C15 107.2(2) . . ?
C4 C3 C2 122.3(2) . . ?
C17 C3 C2 119.8(2) . . ?
C17 C3 C4 117.93(19) . . ?
H4 C4 C3 118.37(13) . . ?
C5 C4 C3 123.3(2) . . ?
C5 C4 H4 118.37(14) . . ?
H5 C5 C4 121.10(14) . . ?
C6 C5 C4 117.8(2) . . ?
C6 C5 H5 121.10(12) . . ?
C5 C6 N1 130.9(2) . . ?
C16 C6 N1 108.79(19) . . ?
C16 C6 C5 120.01(19) . . ?
C8 C7 N1 117.08(18) . . ?
C40 C7 N1 123.25(18) . . ?
C40 C7 C8 119.64(18) . . ?
C9 C8 C7 118.66(19) . . ?
B21 C8 C7 120.25(18) . . ?
B21 C8 C9 121.04(19) . . ?
C8 C9 N2 118.06(19) . . ?
C31 C9 N2 121.76(19) . . ?
C31 C9 C8 120.18(19) . . ?
C11 C10 N2 108.75(18) . . ?
C27 C10 N2 131.8(2) . . ?
C27 C10 C11 119.3(2) . . ?
C12 C11 C10 120.9(2) . . ?
C26 C11 C10 107.27(18) . . ?
C26 C11 C12 131.6(2) . . ?
H12 C12 C11 119.66(13) . . ?
C13 C12 C11 120.7(2) . . ?
C13 C12 H12 119.66(13) . . ?
C28 C13 C12 117.2(2) . . ?
C66 C13 C12 123.4(2) . . ?
C66 C13 C28 119.2(2) . . ?
H14b C14 H14a 109.5 . . ?
H14c C14 H14a 109.5 . . ?
H14c C14 H14b 109.5 . . ?
C66 C14 H14a 109.5 . . ?
C66 C14 H14b 109.5 . . ?
C66 C14 H14c 109.5 . . ?
H15a C15 C2 109.5 . . ?
H15b C15 C2 109.5 . . ?
H15b C15 H15a 109.5 . . ?
H15c C15 C2 109.5 . . ?
H15c C15 H15a 109.5 . . ?
H15c C15 H15b 109.5 . . ?
C17 C16 C6 121.1(2) . . ?
C18 C16 C6 107.20(18) . . ?
C18 C16 C17 131.6(2) . . ?
C16 C17 C3 119.8(2) . . ?
H17 C17 C3 120.11(12) . . ?
H17 C17 C16 120.11(13) . . ?
C19 C18 C16 106.13(19) . . ?
C59 C18 C16 134.9(2) . . ?
C59 C18 C19 119.0(2) . . ?
C18 C19 N1 110.37(18) . . ?
C20 C19 N1 126.03(19) . . ?
C20 C19 C18 123.5(2) . . ?
B21 C20 C19 114.2(2) . . ?
C57 C20 C19 114.86(19) . . ?
C57 C20 B21 130.7(2) . . ?
C20 B21 C8 116.58(19) . . ?
C22 B21 C8 115.68(19) . . ?
C22 B21 C20 127.7(2) . . ?
C23 C22 B21 129.0(2) . . ?
C53 C22 B21 115.8(2) . . ?
C53 C22 C23 115.20(19) . . ?
H23 C23 C22 118.23(13) . . ?
C24 C23 C22 123.5(2) . . ?
C24 C23 H23 118.23(13) . . ?
C25 C24 C23 118.5(2) . . ?
C65 C24 C23 120.9(2) . . ?
C65 C24 C25 120.6(2) . . ?
H25 C25 C24 119.85(13) . . ?
C26 C25 C24 120.3(2) . . ?
C26 C25 H25 119.85(13) . . ?
C25 C26 C11 135.0(2) . . ?
C53 C26 C11 106.21(19) . . ?
C53 C26 C25 118.8(2) . . ?
H27 C27 C10 120.81(13) . . ?
C28 C27 C10 118.4(2) . . ?
C28 C27 H27 120.81(14) . . ?
C27 C28 C13 123.5(2) . . ?
H28 C28 C13 118.27(13) . . ?
H28 C28 C27 118.27(14) . . ?
H29b C29 H29a 109.5 . . ?
H29c C29 H29a 109.5 . . ?
H29c C29 H29b 109.5 . . ?
C66 C29 H29a 109.5 . . ?
C66 C29 H29b 109.5 . . ?
C66 C29 H29c 109.5 . . ?
H30b C30 H30a 109.5 . . ?
H30c C30 H30a 109.5 . . ?
H30c C30 H30b 109.5 . . ?
C66 C30 H30a 109.5 . . ?
C66 C30 H30b 109.5 . . ?
C66 C30 H30c 109.5 . . ?
H31 C31 C9 120.93(12) . . ?
C32 C31 C9 118.1(2) . . ?
C32 C31 H31 120.93(13) . . ?
C33 C32 C31 126.62(19) . . ?
C40 C32 C31 123.3(2) . . ?
C40 C32 C33 110.05(18) . . ?
C34 C33 C32 101.11(17) . . ?
C41 C33 C32 113.28(19) . . ?
C41 C33 C34 111.53(18) . . ?
C48 C33 C32 118.38(18) . . ?
C48 C33 C34 111.83(18) . . ?
C48 C33 C41 101.09(18) . . ?
C35 C34 C33 110.74(19) . . ?
C39 C34 C33 127.9(2) . . ?
C39 C34 C35 121.3(2) . . ?
C36 C35 C34 119.2(2) . . ?
C40 C35 C34 108.16(19) . . ?
C40 C35 C36 132.1(2) . . ?
H36 C36 C35 120.46(13) . . ?
C37 C36 C35 119.1(2) . . ?
C37 C36 H36 120.46(15) . . ?
H37 C37 C36 119.50(15) . . ?
C38 C37 C36 121.0(2) . . ?
C38 C37 H37 119.50(15) . . ?
H38 C38 C37 119.99(15) . . ?
C39 C38 C37 120.0(2) . . ?
C39 C38 H38 119.99(15) . . ?
C38 C39 C34 119.2(2) . . ?
H39 C39 C34 120.38(15) . . ?
H39 C39 C38 120.38(15) . . ?
C32 C40 C7 117.59(19) . . ?
C35 C40 C7 134.1(2) . . ?
C35 C40 C32 107.98(18) . . ?
C42 C41 C33 110.8(2) . . ?
C46 C41 C33 129.1(2) . . ?
C46 C41 C42 120.2(3) . . ?
C43 C42 C41 120.9(2) . . ?
C47 C42 C41 108.4(2) . . ?
C47 C42 C43 130.7(2) . . ?
H43 C43 C42 120.52(17) . . ?
C44 C43 C42 119.0(3) . . ?
C44 C43 H43 120.52(19) . . ?
H44 C44 C43 119.90(19) . . ?
C45 C44 C43 120.2(3) . . ?
C45 C44 H44 119.90(19) . . ?
H45 C45 C44 119.45(19) . . ?
C46 C45 C44 121.1(3) . . ?
C46 C45 H45 119.45(19) . . ?
C45 C46 C41 118.7(3) . . ?
H46 C46 C41 120.65(18) . . ?
H46 C46 C45 120.65(19) . . ?
C48 C47 C42 108.4(2) . . ?
C52 C47 C42 130.7(3) . . ?
C52 C47 C48 120.9(2) . . ?
C47 C48 C33 110.9(2) . . ?
C49 C48 C33 128.6(2) . . ?
C49 C48 C47 120.4(2) . . ?
H49 C49 C48 120.70(15) . . ?
C50 C49 C48 118.6(3) . . ?
C50 C49 H49 120.70(18) . . ?
H50 C50 C49 119.52(18) . . ?
C51 C50 C49 121.0(3) . . ?
C51 C50 H50 119.52(16) . . ?
H51 C51 C50 119.46(16) . . ?
C52 C51 C50 121.1(2) . . ?
C52 C51 H51 119.46(17) . . ?
C51 C52 C47 118.0(3) . . ?
H52 C52 C47 121.01(17) . . ?
H52 C52 C51 121.01(17) . . ?
C22 C53 N2 125.78(19) . . ?
C26 C53 N2 110.52(18) . . ?
C26 C53 C22 123.6(2) . . ?
H54b C54 H54a 109.5 . . ?
H54c C54 H54a 109.5 . . ?
H54c C54 H54b 109.5 . . ?
C65 C54 H54a 109.5 . . ?
C65 C54 H54b 109.5 . . ?
C65 C54 H54c 109.5 . . ?
H55b C55 H55a 109.5 . . ?
H55c C55 H55a 109.5 . . ?
H55c C55 H55b 109.5 . . ?
C65 C55 H55a 109.5 . . ?
C65 C55 H55b 109.5 . . ?
C65 C55 H55c 109.5 . . ?
H56b C56 H56a 109.5 . . ?
H56c C56 H56a 109.5 . . ?
H56c C56 H56b 109.5 . . ?
C65 C56 H56a 109.5 . . ?
C65 C56 H56b 109.5 . . ?
C65 C56 H56c 109.5 . . ?
H57 C57 C20 118.30(12) . . ?
C58 C57 C20 123.4(2) . . ?
C58 C57 H57 118.30(13) . . ?
C59 C58 C57 118.6(2) . . ?
C60 C58 C57 120.3(2) . . ?
C60 C58 C59 121.0(2) . . ?
C58 C59 C18 119.7(2) . . ?
H59 C59 C18 120.13(13) . . ?
H59 C59 C58 120.13(13) . . ?
C61 C60 C58 106.8(3) . . ?
C62 C60 C58 113.5(3) . . ?
C62 C60 C61 108.9(4) . . ?
C63 C60 C58 112.0(3) . . ?
C63 C60 C61 105.2(3) . . ?
C63 C60 C62 110.0(3) . . ?
C63A C60 C58 116.4(6) . . ?
C63A C60 C61 70.2(8) . . ?
C63A C60 C62 127.8(7) . . ?
C63A C60 C63 35.6(7) . . ?
C61A C60 C58 109.6(5) . . ?
C61A C60 C61 41.1(5) . . ?
C61A C60 C62 70.6(5) . . ?
C61A C60 C63 133.1(5) . . ?
C61A C60 C63A 105.1(8) . . ?
C62A C60 C58 107.8(6) . . ?
C62A C60 C61 138.3(7) . . ?
C62A C60 C62 34.3(6) . . ?
C62A C60 C63 82.6(7) . . ?
C62A C60 C63A 112.9(9) . . ?
C62A C60 C61A 104.4(7) . . ?
H61a C61 C60 109.5 . . ?
H61b C61 C60 109.5 . . ?
H61b C61 H61a 109.5 . . ?
H61c C61 C60 109.5 . . ?
H61c C61 H61a 109.5 . . ?
H61c C61 H61b 109.5 . . ?
H62a C62 C60 109.5 . . ?
H62b C62 C60 109.5 . . ?
H62b C62 H62a 109.5 . . ?
H62c C62 C60 109.5 . . ?
H62c C62 H62a 109.5 . . ?
H62c C62 H62b 109.5 . . ?
H63a C63 C60 109.5 . . ?
H63b C63 C60 109.5 . . ?
H63b C63 H63a 109.5 . . ?
H63c C63 C60 109.5 . . ?
H63c C63 H63a 109.5 . . ?
H63c C63 H63b 109.5 . . ?
H64a C64 C2 109.5 . . ?
H64b C64 C2 109.5 . . ?
H64b C64 H64a 109.5 . . ?
H64c C64 C2 109.5 . . ?
H64c C64 H64a 109.5 . . ?
H64c C64 H64b 109.5 . . ?
C14 C66 C13 110.8(2) . . ?
C29 C66 C13 108.7(2) . . ?
C29 C66 C14 108.9(2) . . ?
C30 C66 C13 112.1(2) . . ?
C30 C66 C14 107.0(3) . . ?
C30 C66 C29 109.2(3) . . ?
C54 C65 C24 108.9(2) . . ?
C55 C65 C24 113.3(2) . . ?
C55 C65 C54 106.4(3) . . ?
C56 C65 C24 110.6(3) . . ?
C56 C65 C54 109.2(3) . . ?
C56 C65 C55 108.2(3) . . ?
C55A C65 C24 107.3(6) . . ?
C55A C65 C54 142.0(6) . . ?
C55A C65 C55 47.2(6) . . ?
C55A C65 C56 67.2(7) . . ?
C56A C65 C24 108.6(8) . . ?
C56A C65 C54 80.3(8) . . ?
C56A C65 C55 131.9(8) . . ?
C56A C65 C56 32.2(7) . . ?
C56A C65 C55A 98.6(9) . . ?
C54A C65 C24 109.7(7) . . ?
C54A C65 C54 41.4(10) . . ?
C54A C65 C55 68.4(10) . . ?
C54A C65 C56 136.8(8) . . ?
C54A C65 C55A 114.1(11) . . ?
C54A C65 C56A 117.7(12) . . ?
H63d C63A C60 109.5 . . ?
H63e C63A C60 109.5 . . ?
H63e C63A H63d 109.5 . . ?
H63f C63A C60 109.5 . . ?
H63f C63A H63d 109.5 . . ?
H63f C63A H63e 109.5 . . ?
H61d C61A C60 109.5 . . ?
H61e C61A C60 109.5 . . ?
H61e C61A H61d 109.5 . . ?
H61f C61A C60 109.5 . . ?
H61f C61A H61d 109.5 . . ?
H61f C61A H61e 109.5 . . ?
H62d C62A C60 109.5 . . ?
H62e C62A C60 109.5 . . ?
H62e C62A H62d 109.5 . . ?
H62f C62A C60 109.5 . . ?
H62f C62A H62d 109.5 . . ?
H62f C62A H62e 109.5 . . ?
H55d C55A C65 109.5 . . ?
H55e C55A C65 109.5 . . ?
H55e C55A H55d 109.5 . . ?
H55f C55A C65 109.5 . . ?
H55f C55A H55d 109.5 . . ?
H55f C55A H55e 109.5 . . ?
H56d C56A C65 109.5 . . ?
H56e C56A C65 109.5 . . ?
H56e C56A H56d 109.5 . . ?
H56f C56A C65 109.5 . . ?
H56f C56A H56d 109.5 . . ?
H56f C56A H56e 109.5 . . ?
H54d C54A C65 109.5 . . ?
H54e C54A C65 109.5 . . ?
H54e C54A H54d 109.5 . . ?
H54f C54A C65 109.5 . . ?
H54f C54A H54d 109.5 . . ?
H54f C54A H54e 109.5 . . ?

loop_
_geom_bond_atom_site_label_1
_geom_bond_atom_site_label_2
_geom_bond_distance
_geom_bond_site_symmetry_2
_geom_bond_publ_flag
N1 C6 1.415(3) . ?
N1 C7 1.400(2) . ?
N1 C19 1.390(3) . ?
N2 C9 1.395(3) . ?
N2 C10 1.418(3) . ?
N2 C53 1.389(3) . ?
C1 H1a 1.0770 . ?
C1 H1b 1.0770 . ?
C1 H1c 1.0770 . ?
C1 C2 1.532(4) . ?
C2 C3 1.527(3) . ?
C2 C15 1.535(3) . ?
C2 C64 1.535(3) . ?
C3 C4 1.400(3) . ?
C3 C17 1.396(3) . ?
C4 H4 1.0830 . ?
C4 C5 1.391(3) . ?
C5 H5 1.0830 . ?
C5 C6 1.387(3) . ?
C6 C16 1.407(3) . ?
C7 C8 1.428(3) . ?
C7 C40 1.402(3) . ?
C8 C9 1.427(3) . ?
C8 B21 1.537(3) . ?
C9 C31 1.406(3) . ?
C10 C11 1.406(3) . ?
C10 C27 1.391(3) . ?
C11 C12 1.390(3) . ?
C11 C26 1.448(3) . ?
C12 H12 1.0830 . ?
C12 C13 1.389(3) . ?
C13 C28 1.400(3) . ?
C13 C66 1.531(3) . ?
C14 H14a 1.0770 . ?
C14 H14b 1.0770 . ?
C14 H14c 1.0770 . ?
C14 C66 1.530(4) . ?
C15 H15a 1.0770 . ?
C15 H15b 1.0770 . ?
C15 H15c 1.0770 . ?
C16 C17 1.386(3) . ?
C16 C18 1.448(3) . ?
C17 H17 1.0830 . ?
C18 C19 1.402(3) . ?
C18 C59 1.384(3) . ?
C19 C20 1.385(3) . ?
C20 B21 1.532(3) . ?
C20 C57 1.407(3) . ?
B21 C22 1.527(3) . ?
C22 C23 1.410(3) . ?
C22 C53 1.390(3) . ?
C23 H23 1.0830 . ?
C23 C24 1.391(3) . ?
C24 C25 1.405(3) . ?
C24 C65 1.529(3) . ?
C25 H25 1.0830 . ?
C25 C26 1.389(3) . ?
C26 C53 1.401(3) . ?
C27 H27 1.0830 . ?
C27 C28 1.388(3) . ?
C28 H28 1.0830 . ?
C29 H29a 1.0770 . ?
C29 H29b 1.0770 . ?
C29 H29c 1.0770 . ?
C29 C66 1.524(4) . ?
C30 H30a 1.0770 . ?
C30 H30b 1.0770 . ?
C30 H30c 1.0770 . ?
C30 C66 1.531(4) . ?
C31 H31 1.0830 . ?
C31 C32 1.379(3) . ?
C32 C33 1.521(3) . ?
C32 C40 1.403(3) . ?
C33 C34 1.520(3) . ?
C33 C41 1.521(3) . ?
C33 C48 1.514(3) . ?
C34 C35 1.401(3) . ?
C34 C39 1.381(3) . ?
C35 C36 1.401(3) . ?
C35 C40 1.470(3) . ?
C36 H36 1.0830 . ?
C36 C37 1.392(3) . ?
C37 H37 1.0830 . ?
C37 C38 1.391(4) . ?
C38 H38 1.0830 . ?
C38 C39 1.391(3) . ?
C39 H39 1.0830 . ?
C41 C42 1.397(3) . ?
C41 C46 1.380(3) . ?
C42 C43 1.384(4) . ?
C42 C47 1.463(3) . ?
C43 H43 1.0830 . ?
C43 C44 1.382(4) . ?
C44 H44 1.0830 . ?
C44 C45 1.387(4) . ?
C45 H45 1.0830 . ?
C45 C46 1.391(4) . ?
C46 H46 1.0830 . ?
C47 C48 1.396(3) . ?
C47 C52 1.392(3) . ?
C48 C49 1.391(3) . ?
C49 H49 1.0830 . ?
C49 C50 1.386(3) . ?
C50 H50 1.0830 . ?
C50 C51 1.383(4) . ?
C51 H51 1.0830 . ?
C51 C52 1.392(4) . ?
C52 H52 1.0830 . ?
C54 H54a 1.0770 . ?
C54 H54b 1.0770 . ?
C54 H54c 1.0770 . ?
C54 C65 1.539(5) . ?
C55 H55a 1.0770 . ?
C55 H55b 1.0770 . ?
C55 H55c 1.0770 . ?
C55 C65 1.536(4) . ?
C56 H56a 1.0770 . ?
C56 H56b 1.0770 . ?
C56 H56c 1.0770 . ?
C56 C65 1.510(5) . ?
C57 H57 1.0830 . ?
C57 C58 1.396(3) . ?
C58 C59 1.402(3) . ?
C58 C60 1.522(3) . ?
C59 H59 1.0830 . ?
C60 C61 1.535(5) . ?
C60 C62 1.496(5) . ?
C60 C63 1.528(4) . ?
C60 C63A 1.457(11) . ?
C60 C61A 1.558(10) . ?
C60 C62A 1.543(11) . ?
C61 H61a 1.0770 . ?
C61 H61b 1.0770 . ?
C61 H61c 1.0770 . ?
C62 H62a 1.0770 . ?
C62 H62b 1.0770 . ?
C62 H62c 1.0770 . ?
C63 H63a 1.0770 . ?
C63 H63b 1.0770 . ?
C63 H63c 1.0770 . ?
C64 H64a 1.0770 . ?
C64 H64b 1.0770 . ?
C64 H64c 1.0770 . ?
C65 C55A 1.585(13) . ?
C65 C56A 1.557(14) . ?
C65 C54A 1.467(15) . ?
C63A H63d 1.0770 . ?
C63A H63e 1.0770 . ?
C63A H63f 1.0770 . ?
C61A H61d 1.0770 . ?
C61A H61e 1.0770 . ?
C61A H61f 1.0770 . ?
C62A H62d 1.0770 . ?
C62A H62e 1.0770 . ?
C62A H62f 1.0770 . ?
C55A H55d 1.0770 . ?
C55A H55e 1.0770 . ?
C55A H55f 1.0770 . ?
C56A H56d 1.0770 . ?
C56A H56e 1.0770 . ?
C56A H56f 1.0770 . ?
C54A H54d 1.0770 . ?
C54A H54e 1.0770 . ?
C54A H54f 1.0770 . ?

loop_
_geom_torsion_atom_site_label_1
_geom_torsion_atom_site_label_2
_geom_torsion_atom_site_label_3
_geom_torsion_atom_site_label_4
_geom_torsion
_geom_torsion_site_symmetry_1
_geom_torsion_site_symmetry_2
_geom_torsion_site_symmetry_3
_geom_torsion_site_symmetry_4
_geom_torsion_publ_flag
N1 C6 C5 C4 177.9(3) . . . . ?
N1 C6 C16 C17 -179.59(18) . . . . ?
N1 C6 C16 C18 -3.0(2) . . . . ?
N1 C7 C8 C9 170.90(19) . . . . ?
N1 C7 C8 B21 -11.5(2) . . . . ?
N1 C7 C40 C32 -164.4(2) . . . . ?
N1 C7 C40 C35 22.5(3) . . . . ?
N1 C19 C18 C16 5.7(2) . . . . ?
N1 C19 C18 C59 -173.80(18) . . . . ?
N1 C19 C20 B21 -9.6(3) . . . . ?
N1 C19 C20 C57 175.4(2) . . . . ?
N2 C9 C8 C7 177.6(2) . . . . ?
N2 C9 C8 B21 0.1(2) . . . . ?
N2 C9 C31 C32 -170.5(2) . . . . ?
N2 C10 C11 C12 -177.34(18) . . . . ?
N2 C10 C11 C26 -2.4(2) . . . . ?
N2 C10 C27 C28 175.8(3) . . . . ?
N2 C53 C22 B21 -1.4(3) . . . . ?
N2 C53 C22 C23 179.9(2) . . . . ?
N2 C53 C26 C11 3.1(2) . . . . ?
N2 C53 C26 C25 -179.67(19) . . . . ?
C1 C2 C3 C4 -101.6(2) . . . . ?
C1 C2 C3 C17 76.8(2) . . . . ?
C2 C3 C4 C5 177.9(2) . . . . ?
C2 C3 C17 C16 -178.2(2) . . . . ?
C3 C4 C5 C6 -1.7(3) . . . . ?
C3 C17 C16 C6 2.3(3) . . . . ?
C3 C17 C16 C18 -173.3(2) . . . . ?
C4 C5 C6 C16 4.3(3) . . . . ?
C5 C6 C16 C17 -4.7(3) . . . . ?
C5 C6 C16 C18 171.9(2) . . . . ?
C6 C16 C18 C19 -1.6(2) . . . . ?
C6 C16 C18 C59 177.83(18) . . . . ?
C7 C8 C9 C31 -3.6(3) . . . . ?
C7 C8 B21 C20 -6.5(2) . . . . ?
C7 C8 B21 C22 172.1(2) . . . . ?
C7 C40 C32 C31 -10.2(3) . . . . ?
C7 C40 C32 C33 171.1(2) . . . . ?
C7 C40 C35 C34 -177.8(3) . . . . ?
C7 C40 C35 C36 10.7(3) . . . . ?
C8 C9 C31 C32 10.7(3) . . . . ?
C8 B21 C20 C19 16.5(2) . . . . ?
C8 B21 C20 C57 -169.50(19) . . . . ?
C8 B21 C22 C23 -170.7(2) . . . . ?
C8 B21 C22 C53 10.7(2) . . . . ?
C9 C31 C32 C33 174.63(19) . . . . ?
C9 C31 C32 C40 -3.9(3) . . . . ?
C10 C11 C12 C13 0.6(3) . . . . ?
C10 C11 C26 C25 -176.93(19) . . . . ?
C10 C11 C26 C53 -0.4(2) . . . . ?
C10 C27 C28 C13 0.3(3) . . . . ?
C11 C12 C13 C28 0.6(3) . . . . ?
C11 C12 C13 C66 175.5(2) . . . . ?
C11 C26 C25 C24 175.4(3) . . . . ?
C11 C26 C53 C22 -173.30(18) . . . . ?
C12 C13 C28 C27 -1.0(3) . . . . ?
C12 C13 C66 C14 134.1(3) . . . . ?
C12 C13 C66 C29 -106.3(3) . . . . ?
C12 C13 C66 C30 14.6(3) . . . . ?
C16 C18 C19 C20 -170.41(17) . . . . ?
C16 C18 C59 C58 178.1(3) . . . . ?
C18 C19 C20 B21 165.9(2) . . . . ?
C18 C19 C20 C57 -9.1(3) . . . . ?
C18 C59 C58 C57 -4.9(3) . . . . ?
C18 C59 C58 C60 172.6(2) . . . . ?
C19 C20 B21 C22 -161.94(19) . . . . ?
C19 C20 C57 C58 1.0(3) . . . . ?
C20 B21 C22 C23 7.7(3) . . . . ?
C20 B21 C22 C53 -170.8(2) . . . . ?
C20 C57 C58 C59 5.8(3) . . . . ?
C20 C57 C58 C60 -171.7(2) . . . . ?
B21 C22 C23 C24 -176.9(3) . . . . ?
B21 C22 C53 C26 174.5(2) . . . . ?
C22 C23 C24 C25 1.1(3) . . . . ?
C22 C23 C24 C65 -179.9(2) . . . . ?
C22 C53 C26 C25 3.9(3) . . . . ?
C23 C24 C25 C26 -1.5(3) . . . . ?
C23 C24 C65 C54 119.0(3) . . . . ?
C23 C24 C65 C55 0.7(4) . . . . ?
C23 C24 C65 C56 -121.0(4) . . . . ?
C23 C24 C65 C55A -49.4(8) . . . . ?
C23 C24 C65 C56A -155.1(9) . . . . ?
C23 C24 C65 C54A 75.0(12) . . . . ?
C24 C25 C26 C53 -0.8(3) . . . . ?
C31 C32 C33 C34 -165.1(3) . . . . ?
C31 C32 C33 C41 75.4(3) . . . . ?
C31 C32 C33 C48 -42.7(3) . . . . ?
C31 C32 C40 C35 164.6(2) . . . . ?
C32 C33 C34 C35 -8.1(2) . . . . ?
C32 C33 C34 C39 168.76(18) . . . . ?
C32 C33 C41 C42 -133.30(19) . . . . ?
C32 C33 C41 C46 47.0(3) . . . . ?
C32 C33 C48 C47 131.2(2) . . . . ?
C32 C33 C48 C49 -51.9(3) . . . . ?
C32 C40 C35 C34 8.6(2) . . . . ?
C32 C40 C35 C36 -162.82(18) . . . . ?
C33 C34 C35 C36 172.99(18) . . . . ?
C33 C34 C35 C40 0.2(2) . . . . ?
C33 C34 C39 C38 -174.4(3) . . . . ?
C33 C41 C42 C43 -179.35(19) . . . . ?
C33 C41 C42 C47 2.5(2) . . . . ?
C33 C41 C46 C45 179.7(3) . . . . ?
C33 C48 C47 C42 -5.89(19) . . . . ?
C33 C48 C47 C52 173.88(18) . . . . ?
C33 C48 C49 C50 -174.8(2) . . . . ?
C34 C35 C36 C37 2.9(3) . . . . ?
C34 C39 C38 C37 1.1(3) . . . . ?
C35 C36 C37 C38 0.2(3) . . . . ?
C36 C37 C38 C39 -2.2(3) . . . . ?
C41 C42 C43 C44 -0.6(3) . . . . ?
C41 C42 C47 C48 2.1(2) . . . . ?
C41 C42 C47 C52 -177.65(19) . . . . ?
C41 C46 C45 C44 -0.3(3) . . . . ?
C42 C43 C44 C45 0.4(3) . . . . ?
C42 C47 C48 C49 176.94(18) . . . . ?
C42 C47 C52 C51 -178.5(3) . . . . ?
C43 C44 C45 C46 0.1(4) . . . . ?
C47 C48 C49 C50 1.8(3) . . . . ?
C47 C52 C51 C50 1.1(3) . . . . ?
C48 C49 C50 C51 1.1(3) . . . . ?
C49 C50 C51 C52 -2.6(3) . . . . ?
C57 C58 C60 C61 99.6(4) . . . . ?
C57 C58 C60 C62 -20.4(4) . . . . ?
C57 C58 C60 C63 -145.8(4) . . . . ?
C57 C58 C60 C63A 175.4(10) . . . . ?
C57 C58 C60 C61A 56.3(7) . . . . ?
C57 C58 C60 C62A -56.6(8) . . . . ?

loop_
_restr_equal_distance_atom_site_label_1
_restr_equal_distance_atom_site_label_2
_restr_equal_distance_site_symmetry_2
_restr_equal_distance_class_id
C60 C58 1 4
C60 C63A 1 4
C60 C61A 1 4
C60 C62A 1 4
C65 C24 1 2
C65 C55A 1 2
C65 C56A 1 2
C65 C54A 1 2
C63A C61A 1 3
C63A C62A 1 3
C61A C62A 1 3
C55A C56A 1 1
C55A C54A 1 1
C56A C54A 1 1

loop_
_restr_equal_distance_class_class_id
_restr_equal_distance_class_target_weight_param
_restr_equal_distance_class_average
_restr_equal_distance_class_esd
_restr_equal_distance_class_diff_max
1 0.0400 2.5109 0.0917 0.1287
2 0.0200 1.5346 0.0435 0.0671
3 0.0400 2.4485 0.0434 0.0537
4 0.0200 1.5202 0.0384 0.0627

loop_
_restr_rigu_atom_site_label_1
_restr_rigu_atom_site_label_2
_restr_rigu_target_weight_param
_restr_rigu_u13_diff
_restr_rigu_u23_diff
_restr_rigu_u33_diff
C24 C65 0.004000 -0.000897 -0.000300 0.000456
C24 C55A 0.004000 0.002677 -0.006362 -0.003374
C24 C56A 0.004000 -0.007145 -0.006837 -0.007174
C24 C54A 0.004000 0.000622 0.005809 -0.014577
C54 C55 0.004000 -0.023205 0.046856 -0.006453
C54 C56 0.004000 -0.006672 -0.026418 0.003446
C54 C65 0.004000 -0.015256 0.001730 0.005377
C55 C56 0.004000 -0.080427 0.046364 -0.013381
C55 C65 0.004000 -0.008677 -0.004703 0.002435
C56 C65 0.004000 -0.026448 -0.009228 0.004331
C58 C60 0.004000 0.001637 0.000250 -0.001536
C58 C60 0.004000 0.001637 0.000250 -0.001536
C58 C61 0.004000 0.000743 -0.008578 -0.006840
C58 C62 0.004000 -0.006014 0.005002 -0.005714
C58 C63 0.004000 0.009247 0.005921 -0.001485
C58 C63A 0.004000 -0.000544 -0.011328 -0.011227
C58 C61A 0.004000 0.000322 -0.007290 -0.010836
C58 C62A 0.004000 -0.004897 -0.009401 -0.016205
C60 C61 0.004000 -0.011815 -0.011937 -0.014737
C60 C62 0.004000 -0.007331 0.023380 -0.009581
C60 C63 0.004000 -0.009041 0.000070 0.002592
C60 C63A 0.004000 -0.007907 -0.002255 -0.008565
C60 C61A 0.004000 -0.011167 -0.002968 -0.016486
C60 C62A 0.004000 -0.007404 -0.001886 -0.012551
C61 C62 0.004000 0.002031 0.100755 -0.011682
C61 C63 0.004000 -0.058873 -0.056020 0.016736
C62 C63 0.004000 -0.003480 0.035962 -0.001165
C65 C55A 0.004000 -0.006442 -0.010615 -0.006946
C65 C56A 0.004000 -0.010641 -0.009596 -0.012314
C65 C54A 0.004000 0.003803 0.009134 -0.006461
C63A C61A 0.004000 -0.023550 0.038932 0.003956
C63A C62A 0.004000 -0.036478 -0.055912 0.008745
C61A C62A 0.004000 -0.002233 0.036512 -0.016200
C55A C56A 0.004000 -0.016465 -0.003707 0.000440
C55A C54A 0.004000 -0.034547 -0.010915 -0.012903
C56A C54A 0.004000 0.017656 0.045680 -0.012977
